data_7006973
loop_
_publ_author_name
'Champouret, Yohan D. M.'
'Mar\'echal, Jean-Didier'
'Dadhiwala, Ishaq'
'Fawcett, John'
'Palmer, Donna'
'Singh, Kuldip'
'Solan, Gregory A.'

_publ_section_title
;
 Mono- vs. bi-metallic assembly on a bulky bis(imino)terpyridine
 framework: a combined experimental and theoretical study.
;
_journal_issue 19
_journal_name_full 'Dalton transactions (Cambridge, England : 2003)'
_journal_page_first 2350
_journal_page_last 2361
_journal_paper_doi 10.1039/b516083a
_journal_year 2006
_chemical_formula_moiety '(C43 H49 N5) (C H2 Cl2)'
_chemical_formula_sum 'C44 H51 Cl2 N5'
_chemical_formula_weight 720.80
_chemical_name_systematic
;
?
;
_space_group_IT_number 9
_symmetry_cell_setting monoclinic
_symmetry_space_group_name_Hall 'C -2yc'
_symmetry_space_group_name_H-M 'C 1 c 1'
_atom_sites_solution_hydrogens geom
_atom_sites_solution_primary direct
_atom_sites_solution_secondary difmap
_audit_creation_method SHELXL-97
_cell_angle_alpha 90.00
_cell_angle_beta 94.489(2)
_cell_angle_gamma 90.00
_cell_formula_units_Z 4
_cell_length_a 20.807(3)
_cell_length_b 11.0120(14)
_cell_length_c 17.781(2)
_cell_measurement_reflns_used 966
_cell_measurement_temperature 150(2)
_cell_measurement_theta_max 25.75
_cell_measurement_theta_min 2.91
_cell_volume 4061.6(9)
_computing_cell_refinement 'Bruker SMART'
_computing_data_collection 'Bruker SMART'
_computing_data_reduction 'Bruker SHELXTL'
_computing_molecular_graphics 'Bruker SHELXTL'
_computing_publication_material 'Bruker SHELXTL'
_computing_structure_refinement 'SHELXL-97 (Sheldrick, 1997)'
_computing_structure_solution 'SHELXS-97 (Sheldrick, 1990)'
_diffrn_ambient_temperature 150(2)
_diffrn_measured_fraction_theta_full 0.999
_diffrn_measured_fraction_theta_max 0.999
_diffrn_measurement_device_type 'CCD area detector'
_diffrn_measurement_method 'phi and omega scans'
_diffrn_radiation_monochromator graphite
_diffrn_radiation_source 'fine-focus sealed tube'
_diffrn_radiation_type MoK\a
_diffrn_radiation_wavelength 0.71073
_diffrn_reflns_av_R_equivalents 0.0374
_diffrn_reflns_av_sigmaI/netI 0.0592
_diffrn_reflns_limit_h_max 24
_diffrn_reflns_limit_h_min -24
_diffrn_reflns_limit_k_max 13
_diffrn_reflns_limit_k_min -13
_diffrn_reflns_limit_l_max 21
_diffrn_reflns_limit_l_min -21
_diffrn_reflns_number 14234
_diffrn_reflns_theta_full 24.99
_diffrn_reflns_theta_max 24.99
_diffrn_reflns_theta_min 1.96
_exptl_absorpt_coefficient_mu 0.196
_exptl_absorpt_correction_T_max 0.982
_exptl_absorpt_correction_T_min 0.616
_exptl_absorpt_correction_type empirical
_exptl_absorpt_process_details
;
absorption correction based on 5629 reflections (SADABS); Rint 0.043 before
correction and 0.031 after.
;
_exptl_crystal_colour plate
_exptl_crystal_density_diffrn 1.179
_exptl_crystal_density_method 'not measured'
_exptl_crystal_description colourless
_exptl_crystal_F_000 1536
_exptl_crystal_size_max 0.33
_exptl_crystal_size_mid 0.26
_exptl_crystal_size_min 0.07
_refine_diff_density_max 0.750
_refine_diff_density_min -0.525
_refine_diff_density_rms 0.064
_refine_ls_abs_structure_details 'Flack H D (1983), Acta Cryst. A39, 876-881'
_refine_ls_abs_structure_Flack 0.54(17)
_refine_ls_extinction_method none
_refine_ls_goodness_of_fit_ref 1.045
_refine_ls_hydrogen_treatment mixed
_refine_ls_matrix_type full
_refine_ls_number_parameters 470
_refine_ls_number_reflns 6954
_refine_ls_number_restraints 2
_refine_ls_restrained_S_all 1.045
_refine_ls_R_factor_all 0.0970
_refine_ls_R_factor_gt 0.0685
_refine_ls_shift/su_max 0.006
_refine_ls_shift/su_mean 0.001
_refine_ls_structure_factor_coef Fsqd
_refine_ls_weighting_details 'calc w=1/[\s^2^(Fo^2^)+(0.1231P)^2^+0.0000P] where P=(Fo^2^+2Fc^2^)/3'
_refine_ls_weighting_scheme calc
_refine_ls_wR_factor_gt 0.1853
_refine_ls_wR_factor_ref 0.2148
_reflns_number_gt 4673
_reflns_number_total 6954
_reflns_threshold_expression >2sigma(I)
_cod_data_source_file b516083a.txt
_cod_data_source_block 05008
_cod_depositor_comments
;
The following automatic conversions were performed:
'_symmetry_cell_setting' value 'Monoclinic' changed to 'monoclinic'
according to '/home/saulius/struct/CIF-dictionaries/cif_core.dic'
dictionary named 'cif_core.dic' version 2.4.1 from 2010-06-29.

Automatic conversion script
Id: cif_fix_enum 1527 2010-12-29 10:47:43Z saulius 
;
_cod_original_sg_symbol_H-M Cc
_cod_database_code 7006973

loop_
_symmetry_equiv_pos_as_xyz
'x, y, z'
'x, -y, z+1/2'
'x+1/2, y+1/2, z'
'x+1/2, -y+1/2, z+1/2'

loop_
_atom_site_label
_atom_site_type_symbol
_atom_site_fract_x
_atom_site_fract_y
_atom_site_fract_z
_atom_site_U_iso_or_equiv
_atom_site_adp_type
_atom_site_occupancy
_atom_site_symmetry_multiplicity
_atom_site_calc_flag
_atom_site_refinement_flags
_atom_site_disorder_assembly
_atom_site_disorder_group
N1 N 0.38555(18) 0.9443(4) 0.1261(2) 0.0259(10) Uani 1 1 d . . .
N2 N 0.2573(2) 0.9830(4) 0.2436(2) 0.0207(9) Uani 1 1 d . . .
N3 N 0.1292(2) 0.9301(2) 0.3632(3) 0.0237(6) Uani 1 1 d . . .
N4 N -0.0021(2) 0.9814(4) 0.4783(2) 0.0254(10) Uani 1 1 d . . .
N5 N -0.12961(19) 0.9415(4) 0.5958(2) 0.0244(10) Uani 1 1 d . . .
C1 C 0.5551(3) 1.0724(7) 0.2604(4) 0.0630(19) Uani 1 1 d . . .
H1A H 0.5578 1.0473 0.3134 0.094 Uiso 1 1 calc R . .
H1B H 0.5457 1.1595 0.2569 0.094 Uiso 1 1 calc R . .
H1C H 0.5963 1.0559 0.2391 0.094 Uiso 1 1 calc R . .
C2 C 0.5095(3) 0.8668(7) 0.2289(4) 0.0583(18) Uani 1 1 d . . .
H2A H 0.5490 0.8386 0.2078 0.087 Uiso 1 1 calc R . .
H2B H 0.4722 0.8257 0.2034 0.087 Uiso 1 1 calc R . .
H2C H 0.5118 0.8483 0.2830 0.087 Uiso 1 1 calc R . .
C3 C 0.5028(2) 1.0031(5) 0.2175(3) 0.0370(14) Uani 1 1 d . . .
H3 H 0.4619 1.0266 0.2397 0.044 Uiso 1 1 calc R . .
C4 C 0.4930(2) 1.0334(4) 0.1345(3) 0.0286(12) Uani 1 1 d . . .
C5 C 0.5405(2) 1.0863(5) 0.0958(3) 0.0383(14) Uani 1 1 d . . .
H5 H 0.5806 1.1046 0.1228 0.046 Uiso 1 1 calc R . .
C6 C 0.5333(2) 1.1134(5) 0.0221(4) 0.0432(16) Uani 1 1 d . . .
H6 H 0.5670 1.1519 -0.0019 0.052 Uiso 1 1 calc R . .
C7 C 0.4756(3) 1.0844(6) -0.0185(3) 0.0409(15) Uani 1 1 d . . .
H7 H 0.4708 1.1030 -0.0709 0.049 Uiso 1 1 calc R . .
C8 C 0.4259(3) 1.0303(5) 0.0136(3) 0.0291(12) Uani 1 1 d . . .
C9 C 0.3636(3) 0.9982(6) -0.0321(3) 0.0445(15) Uani 1 1 d . . .
H9 H 0.3401 0.9381 -0.0022 0.053 Uiso 1 1 calc R . .
C10 C 0.3765(4) 0.9383(9) -0.1062(3) 0.076(2) Uani 1 1 d . . .
H10A H 0.3988 0.9957 -0.1373 0.115 Uiso 1 1 calc R . .
H10B H 0.3355 0.9142 -0.1330 0.115 Uiso 1 1 calc R . .
H10C H 0.4035 0.8663 -0.0963 0.115 Uiso 1 1 calc R . .
C11 C 0.3203(4) 1.1104(8) -0.0440(5) 0.092(3) Uani 1 1 d . . .
H11A H 0.3216 1.1577 0.0028 0.138 Uiso 1 1 calc R . .
H11B H 0.2759 1.0846 -0.0581 0.138 Uiso 1 1 calc R . .
H11C H 0.3357 1.1606 -0.0844 0.138 Uiso 1 1 calc R . .
C12 C 0.4336(2) 1.0059(4) 0.0919(3) 0.0243(12) Uani 1 1 d . . .
C13 C 0.3445(2) 0.9970(5) 0.1653(3) 0.0213(11) Uani 1 1 d . . .
C13' C 0.3435(3) 1.1315(4) 0.1789(3) 0.0299(13) Uani 1 1 d . . .
H13A H 0.3783 1.1700 0.1535 0.045 Uiso 1 1 calc R . .
H13B H 0.3496 1.1475 0.2332 0.045 Uiso 1 1 calc R . .
H13C H 0.3019 1.1647 0.1588 0.045 Uiso 1 1 calc R . .
C14 C 0.2970(3) 0.9231(5) 0.2025(3) 0.0272(12) Uani 1 1 d . . .
C15 C 0.2911(3) 0.7993(5) 0.1912(3) 0.0367(14) Uani 1 1 d . . .
H15 H 0.3195 0.7581 0.1605 0.044 Uiso 1 1 calc R . .
C16 C 0.2434(3) 0.7350(5) 0.2250(3) 0.0353(14) Uani 1 1 d . . .
H16 H 0.2383 0.6502 0.2169 0.042 Uiso 1 1 calc R . .
C17 C 0.2049(3) 0.7952(5) 0.2693(3) 0.0355(14) Uani 1 1 d . . .
H17 H 0.1730 0.7533 0.2945 0.043 Uiso 1 1 calc R . .
C18 C 0.2125(2) 0.9201(5) 0.2777(3) 0.0223(11) Uani 1 1 d . . .
C19 C 0.1679(3) 0.9907(4) 0.3242(3) 0.0201(10) Uani 1 1 d . . .
C20 C 0.1720(3) 1.1212(5) 0.3217(3) 0.0300(12) Uani 1 1 d . . .
H20 H 0.2031 1.1630 0.2950 0.036 Uiso 1 1 calc R . .
C21 C 0.1261(3) 1.1814(3) 0.3621(4) 0.0304(7) Uani 1 1 d . . .
H21 H 0.1252 1.2676 0.3634 0.036 Uiso 1 1 calc R . .
C22 C 0.0835(3) 1.1168(4) 0.3990(3) 0.0271(11) Uani 1 1 d . . .
H22 H 0.0516 1.1588 0.4243 0.032 Uiso 1 1 calc R . .
C23 C 0.0845(3) 0.9941(5) 0.4013(3) 0.0260(11) Uani 1 1 d . . .
C24 C 0.0427(2) 0.9207(4) 0.4452(3) 0.0241(12) Uani 1 1 d . . .
C25 C 0.0508(2) 0.7954(5) 0.4549(3) 0.0275(13) Uani 1 1 d . . .
H25 H 0.0830 0.7528 0.4306 0.033 Uiso 1 1 calc R . .
C26 C 0.0099(2) 0.7344(5) 0.5017(3) 0.0377(15) Uani 1 1 d . . .
H26 H 0.0151 0.6496 0.5099 0.045 Uiso 1 1 calc R . .
C27 C -0.0376(2) 0.7959(4) 0.5357(3) 0.0250(12) Uani 1 1 d . . .
H27 H -0.0666 0.7556 0.5659 0.030 Uiso 1 1 calc R . .
C28 C -0.0407(2) 0.9211(4) 0.5232(3) 0.0203(11) Uani 1 1 d . . .
C29 C -0.0913(2) 0.9972(5) 0.5570(3) 0.0236(12) Uani 1 1 d . . .
C29' C -0.0877(3) 1.1316(5) 0.5439(3) 0.0348(14) Uani 1 1 d . . .
H29A H -0.1242 1.1715 0.5655 0.052 Uiso 1 1 calc R . .
H29B H -0.0895 1.1477 0.4896 0.052 Uiso 1 1 calc R . .
H29C H -0.0472 1.1632 0.5681 0.052 Uiso 1 1 calc R . .
C30 C -0.1794(2) 1.0084(5) 0.6317(3) 0.0285(13) Uani 1 1 d . . .
C31 C -0.2372(3) 1.0352(5) 0.5893(3) 0.0338(13) Uani 1 1 d . . .
C32 C -0.2442(3) 0.9976(6) 0.5058(3) 0.0478(16) Uani 1 1 d . . .
H32 H -0.2024 1.0127 0.4832 0.057 Uiso 1 1 calc R . .
C33 C -0.2991(3) 1.0720(8) 0.4600(4) 0.065(2) Uani 1 1 d . . .
H33A H -0.3411 1.0482 0.4765 0.097 Uiso 1 1 calc R . .
H33B H -0.2979 1.0549 0.4060 0.097 Uiso 1 1 calc R . .
H33C H -0.2922 1.1590 0.4690 0.097 Uiso 1 1 calc R . .
C34 C -0.2605(3) 0.8629(7) 0.4988(4) 0.0588(18) Uani 1 1 d . . .
H34A H -0.2244 0.8148 0.5215 0.088 Uiso 1 1 calc R . .
H34B H -0.2683 0.8414 0.4453 0.088 Uiso 1 1 calc R . .
H34C H -0.2992 0.8458 0.5249 0.088 Uiso 1 1 calc R . .
C35 C -0.2867(3) 1.0868(5) 0.6274(4) 0.0448(15) Uani 1 1 d . . .
H35 H -0.3269 1.1050 0.6006 0.054 Uiso 1 1 calc R . .
C36 C -0.2776(3) 1.1120(5) 0.7047(4) 0.0476(18) Uani 1 1 d . . .
H36 H -0.3118 1.1464 0.7300 0.057 Uiso 1 1 calc R . .
C37 C -0.2197(3) 1.0875(5) 0.7443(3) 0.0392(15) Uani 1 1 d . . .
H37 H -0.2136 1.1076 0.7963 0.047 Uiso 1 1 calc R . .
C38 C -0.1700(3) 1.0337(5) 0.7086(3) 0.0320(13) Uani 1 1 d . . .
C39 C -0.1065(3) 0.9991(5) 0.7519(3) 0.0413(14) Uani 1 1 d . . .
H39 H -0.0850 0.9388 0.7202 0.050 Uiso 1 1 calc R . .
C40 C -0.0611(3) 1.1044(6) 0.7635(3) 0.0558(18) Uani 1 1 d . . .
H40A H -0.0806 1.1665 0.7941 0.084 Uiso 1 1 calc R . .
H40B H -0.0527 1.1390 0.7145 0.084 Uiso 1 1 calc R . .
H40C H -0.0205 1.0767 0.7895 0.084 Uiso 1 1 calc R . .
C41 C -0.1143(4) 0.9375(9) 0.8282(4) 0.087(3) Uani 1 1 d . . .
H41A H -0.0737 0.8979 0.8460 0.130 Uiso 1 1 calc R . .
H41B H -0.1486 0.8767 0.8223 0.130 Uiso 1 1 calc R . .
H41C H -0.1254 0.9987 0.8650 0.130 Uiso 1 1 calc R . .
C42 C 0.1170(5) 0.9259(8) 0.1075(4) 0.135(5) Uani 1 1 d . . .
H42A H 0.0903 0.8914 0.0641 0.163 Uiso 1 1 calc R . .
H42B H 0.1419 0.8593 0.1334 0.163 Uiso 1 1 calc R . .
Cl1 Cl 0.17768(19) 1.0562(5) 0.0719(3) 0.253(3) Uani 1 1 d . . .
Cl2 Cl 0.07383(18) 0.9893(5) 0.16254(17) 0.215(2) Uani 1 1 d . . .

loop_
_atom_site_aniso_label
_atom_site_aniso_U_11
_atom_site_aniso_U_22
_atom_site_aniso_U_33
_atom_site_aniso_U_23
_atom_site_aniso_U_13
_atom_site_aniso_U_12
N1 0.018(2) 0.040(3) 0.020(2) 0.000(2) 0.0030(17) 0.0066(19)
N2 0.021(2) 0.022(2) 0.0188(19) -0.0003(18) 0.0028(17) 0.0072(18)
N3 0.0234(14) 0.0235(13) 0.0248(13) 0.000(2) 0.0053(11) 0.017(2)
N4 0.021(2) 0.027(3) 0.029(2) -0.003(2) 0.0069(19) 0.0082(19)
N5 0.030(2) 0.017(2) 0.028(2) 0.0002(19) 0.0093(19) 0.0060(18)
C1 0.049(4) 0.063(5) 0.074(4) -0.015(4) -0.017(3) -0.012(3)
C2 0.051(4) 0.059(5) 0.062(4) 0.025(4) -0.008(3) 0.008(3)
C3 0.019(3) 0.042(3) 0.051(3) 0.003(3) 0.011(3) 0.005(2)
C4 0.020(3) 0.021(3) 0.044(3) 0.006(2) -0.004(2) 0.002(2)
C5 0.015(3) 0.039(3) 0.062(4) -0.001(3) 0.012(3) -0.001(2)
C6 0.013(3) 0.046(4) 0.074(5) 0.020(3) 0.024(3) -0.002(2)
C7 0.046(4) 0.045(4) 0.034(3) 0.008(3) 0.017(3) 0.003(3)
C8 0.035(3) 0.024(3) 0.028(3) 0.002(2) 0.006(2) 0.002(2)
C9 0.052(4) 0.055(4) 0.028(3) 0.006(3) 0.011(3) 0.003(3)
C10 0.096(6) 0.102(6) 0.029(3) -0.011(3) -0.007(3) 0.012(5)
C11 0.066(5) 0.076(6) 0.123(7) -0.034(5) -0.060(4) 0.024(4)
C12 0.036(3) 0.011(3) 0.028(3) 0.000(2) 0.011(2) -0.006(2)
C13 0.020(3) 0.027(3) 0.017(2) 0.002(2) 0.003(2) -0.003(2)
C13' 0.042(3) 0.012(3) 0.037(3) 0.009(2) 0.014(3) 0.006(2)
C14 0.030(3) 0.034(3) 0.018(2) -0.002(2) -0.002(2) -0.003(2)
C15 0.041(3) 0.031(3) 0.039(3) -0.013(3) 0.010(3) -0.001(3)
C16 0.050(3) 0.022(3) 0.038(3) -0.003(2) 0.029(3) -0.003(3)
C17 0.047(3) 0.024(3) 0.039(3) 0.005(2) 0.022(3) -0.010(2)
C18 0.017(2) 0.031(3) 0.020(2) -0.007(2) 0.008(2) 0.005(2)
C19 0.026(3) 0.015(2) 0.021(2) 0.001(2) 0.012(2) 0.002(2)
C20 0.033(3) 0.027(3) 0.032(3) 0.000(2) 0.020(2) -0.001(2)
C21 0.0311(18) 0.0223(15) 0.0387(18) -0.007(3) 0.0086(14) 0.011(3)
C22 0.030(3) 0.019(3) 0.032(3) -0.003(2) 0.002(2) 0.006(2)
C23 0.014(2) 0.036(3) 0.028(3) 0.000(2) -0.0017(19) 0.004(2)
C24 0.028(3) 0.018(3) 0.025(3) -0.010(2) -0.003(2) -0.001(2)
C25 0.016(2) 0.025(3) 0.042(3) 0.000(2) 0.007(2) -0.004(2)
C26 0.025(3) 0.018(3) 0.071(4) 0.002(3) 0.009(3) 0.003(2)
C27 0.018(2) 0.022(3) 0.037(3) -0.007(2) 0.016(2) -0.007(2)
C28 0.017(2) 0.019(3) 0.026(2) -0.003(2) 0.009(2) -0.006(2)
C29 0.020(3) 0.026(3) 0.024(2) 0.003(2) 0.003(2) -0.006(2)
C29' 0.026(3) 0.038(3) 0.043(3) 0.011(3) 0.020(3) 0.007(2)
C30 0.019(3) 0.032(3) 0.037(3) 0.003(2) 0.014(2) -0.008(2)
C31 0.028(3) 0.033(3) 0.043(3) 0.005(3) 0.019(2) -0.003(2)
C32 0.035(3) 0.067(5) 0.038(3) 0.001(3) -0.015(3) 0.010(3)
C33 0.036(4) 0.100(6) 0.057(4) 0.014(4) -0.005(3) -0.008(4)
C34 0.068(5) 0.064(5) 0.042(3) -0.012(3) -0.007(3) -0.006(4)
C35 0.045(4) 0.026(3) 0.064(4) -0.009(3) 0.007(3) -0.006(3)
C36 0.070(5) 0.018(3) 0.059(4) -0.008(3) 0.039(4) -0.010(3)
C37 0.054(4) 0.019(3) 0.047(3) -0.006(3) 0.022(3) -0.013(3)
C38 0.038(3) 0.033(3) 0.028(3) 0.000(2) 0.017(2) -0.013(2)
C39 0.051(4) 0.042(3) 0.029(3) 0.007(2) -0.008(3) 0.011(3)
C40 0.047(4) 0.069(5) 0.053(4) 0.024(3) 0.014(3) -0.003(3)
C41 0.074(5) 0.097(6) 0.085(5) 0.053(5) -0.029(4) -0.043(5)
C42 0.180(9) 0.141(7) 0.068(5) -0.042(5) -0.099(5) 0.124(7)
Cl1 0.172(3) 0.311(6) 0.247(4) 0.188(4) -0.161(3) -0.137(4)
Cl2 0.123(2) 0.421(6) 0.0912(17) -0.073(3) -0.0604(16) 0.110(3)

loop_
_atom_type_symbol
_atom_type_description
_atom_type_scat_dispersion_real
_atom_type_scat_dispersion_imag
_atom_type_scat_source
C C 0.0033 0.0016 'International Tables Vol C Tables 4.2.6.8 and 6.1.1.4'
H H 0.0000 0.0000 'International Tables Vol C Tables 4.2.6.8 and 6.1.1.4'
N N 0.0061 0.0033 'International Tables Vol C Tables 4.2.6.8 and 6.1.1.4'
Cl Cl 0.1484 0.1585 'International Tables Vol C Tables 4.2.6.8 and 6.1.1.4'

loop_
_geom_angle_atom_site_label_1
_geom_angle_atom_site_label_2
_geom_angle_atom_site_label_3
_geom_angle
_geom_angle_site_symmetry_1
_geom_angle_site_symmetry_3
_geom_angle_publ_flag
C13 N1 C12 123.4(5) . . ?
C14 N2 C18 118.6(4) . . ?
C19 N3 C23 118.1(3) . . ?
C24 N4 C28 119.1(4) . . ?
C29 N5 C30 119.8(4) . . ?
C1 C3 C4 115.2(5) . . ?
C1 C3 C2 112.4(5) . . ?
C4 C3 C2 110.6(5) . . ?
C5 C4 C12 116.7(5) . . ?
C5 C4 C3 122.2(5) . . ?
C12 C4 C3 121.1(4) . . ?
C6 C5 C4 123.5(5) . . ?
C5 C6 C7 119.0(5) . . ?
C8 C7 C6 122.5(5) . . ?
C7 C8 C12 117.8(5) . . ?
C7 C8 C9 121.6(5) . . ?
C12 C8 C9 120.6(5) . . ?
C8 C9 C10 111.4(5) . . ?
C8 C9 C11 110.8(5) . . ?
C10 C9 C11 111.8(6) . . ?
N1 C12 C8 119.6(5) . . ?
N1 C12 C4 119.6(4) . . ?
C8 C12 C4 120.5(4) . . ?
N1 C13 C14 119.4(5) . . ?
N1 C13 C13' 123.5(5) . . ?
C14 C13 C13' 117.0(4) . . ?
N2 C14 C15 121.4(5) . . ?
N2 C14 C13 116.2(5) . . ?
C15 C14 C13 122.3(5) . . ?
C14 C15 C16 119.7(5) . . ?
C17 C16 C15 118.7(5) . . ?
C16 C17 C18 118.9(5) . . ?
N2 C18 C17 122.5(4) . . ?
N2 C18 C19 117.4(4) . . ?
C17 C18 C19 120.0(4) . . ?
N3 C19 C20 125.1(4) . . ?
N3 C19 C18 117.7(4) . . ?
C20 C19 C18 117.2(4) . . ?
C21 C20 C19 114.2(5) . . ?
C22 C21 C20 120.0(3) . . ?
C21 C22 C23 122.2(5) . . ?
C22 C23 N3 120.2(5) . . ?
C22 C23 C24 124.2(5) . . ?
N3 C23 C24 115.6(4) . . ?
N4 C24 C25 121.8(5) . . ?
N4 C24 C23 115.4(4) . . ?
C25 C24 C23 122.8(4) . . ?
C24 C25 C26 118.1(4) . . ?
C27 C26 C25 120.8(5) . . ?
C26 C27 C28 116.2(4) . . ?
N4 C28 C27 123.9(4) . . ?
N4 C28 C29 115.4(4) . . ?
C27 C28 C29 120.7(4) . . ?
N5 C29 C29' 127.5(5) . . ?
N5 C29 C28 116.2(5) . . ?
C29' C29 C28 116.2(4) . . ?
C38 C30 C31 122.3(5) . . ?
C38 C30 N5 118.7(5) . . ?
C31 C30 N5 118.7(4) . . ?
C35 C31 C30 117.4(5) . . ?
C35 C31 C32 124.0(5) . . ?
C30 C31 C32 118.4(5) . . ?
C34 C32 C31 110.2(5) . . ?
C34 C32 C33 108.4(6) . . ?
C31 C32 C33 111.6(5) . . ?
C31 C35 C36 120.5(6) . . ?
C37 C36 C35 120.7(5) . . ?
C36 C37 C38 120.4(5) . . ?
C37 C38 C30 118.7(5) . . ?
C37 C38 C39 121.6(5) . . ?
C30 C38 C39 119.7(5) . . ?
C40 C39 C38 112.8(5) . . ?
C40 C39 C41 109.2(5) . . ?
C38 C39 C41 114.1(5) . . ?
Cl2 C42 Cl1 106.4(5) . . ?

loop_
_geom_bond_atom_site_label_1
_geom_bond_atom_site_label_2
_geom_bond_distance
_geom_bond_site_symmetry_2
_geom_bond_publ_flag
N1 C13 1.284(6) . ?
N1 C12 1.387(6) . ?
N2 C14 1.321(6) . ?
N2 C18 1.344(6) . ?
N3 C19 1.289(6) . ?
N3 C23 1.386(6) . ?
N4 C24 1.322(6) . ?
N4 C28 1.350(6) . ?
N5 C29 1.255(6) . ?
N5 C30 1.458(6) . ?
C1 C3 1.489(8) . ?
C2 C3 1.520(8) . ?
C3 C4 1.510(8) . ?
C4 C5 1.379(7) . ?
C4 C12 1.430(7) . ?
C5 C6 1.341(8) . ?
C6 C7 1.389(8) . ?
C7 C8 1.358(7) . ?
C8 C12 1.415(7) . ?
C8 C9 1.516(8) . ?
C9 C10 1.517(9) . ?
C9 C11 1.534(10) . ?
C13 C14 1.476(7) . ?
C13 C13' 1.500(7) . ?
C14 C15 1.382(7) . ?
C15 C16 1.394(7) . ?
C16 C17 1.341(7) . ?
C17 C18 1.391(7) . ?
C18 C19 1.506(6) . ?
C19 C20 1.441(7) . ?
C20 C21 1.405(7) . ?
C21 C22 1.348(8) . ?
C22 C23 1.352(7) . ?
C23 C24 1.458(7) . ?
C24 C25 1.398(7) . ?
C25 C26 1.407(7) . ?
C26 C27 1.376(7) . ?
C27 C28 1.397(7) . ?
C28 C29 1.507(7) . ?
C29 C29' 1.500(7) . ?
C30 C38 1.395(7) . ?
C30 C31 1.400(8) . ?
C31 C35 1.398(7) . ?
C31 C32 1.537(8) . ?
C32 C34 1.525(9) . ?
C32 C33 1.579(9) . ?
C35 C36 1.401(8) . ?
C36 C37 1.374(9) . ?
C37 C38 1.388(7) . ?
C38 C39 1.524(8) . ?
C39 C40 1.498(9) . ?
C39 C41 1.536(8) . ?
C42 Cl2 1.546(9) . ?
C42 Cl1 2.045(13) . ?

loop_
_cod_related_entry_id
_cod_related_entry_database
_cod_related_entry_code
1 ChemSpider 30652701
